data_7160776
loop_
_publ_author_name
'Qiu, Shaotong'
'Mao, Yangxin'
'Yang, Zhicheng'
'Liu, Jiangan'
'Shangguan, Yimin'
'Wang, Xinlei'
'Zou, Chun'
'Zhao, Yun-Hui'
'Zheng, Baishu'
'Zhou, Hu'

_publ_section_title
;
 Cu-catalyzed oxygen-transferring hydrazonation of enynones.
;
_journal_issue 42
_journal_name_full 'Organic &amp; biomolecular chemistry'
_journal_page_first 9582
_journal_page_last 9586
_journal_paper_doi 10.1039/d5ob01444a
_journal_volume 23
_journal_year 2025
_chemical_formula_moiety 'C23 H17 F N2 O'
_chemical_formula_sum 'C23 H17 F N2 O'
_chemical_formula_weight 356.38
_space_group_crystal_system monoclinic
_space_group_IT_number 14
_space_group_name_Hall '-P 2ybc'
_space_group_name_H-M_alt 'P 1 21/c 1'
_atom_sites_solution_hydrogens geom
_atom_sites_solution_primary dual
_audit_creation_date 2025-04-12
_audit_creation_method
;
Olex2 1.5
(compiled 2025.03.04 svn.red2d20d0 for OlexSys, GUI svn.r7188)
;
_audit_update_record
;
2025-09-07 deposited with the CCDC.	2025-10-03 downloaded from the CCDC.
;
_cell_angle_alpha 90
_cell_angle_beta 102.9820(10)
_cell_angle_gamma 90
_cell_formula_units_Z 4
_cell_length_a 8.3955(3)
_cell_length_b 25.0054(8)
_cell_length_c 8.5374(2)
_cell_measurement_reflns_used 9928
_cell_measurement_temperature 296.15
_cell_measurement_theta_max 26.715
_cell_measurement_theta_min 2.619
_cell_volume 1746.47(9)
_computing_cell_refinement 'SAINT V8.40B (?, 2016)'
_computing_data_reduction 'SAINT V8.40B (?, 2016)'
_computing_molecular_graphics 'Olex2 1.5 (Dolomanov et al., 2009)'
_computing_publication_material 'Olex2 1.5 (Dolomanov et al., 2009)'
_computing_structure_refinement 'SHELXL 2018/3 (Sheldrick, 2015)'
_computing_structure_solution 'SHELXT 2018/2 (Sheldrick, 2018)'
_diffrn_ambient_temperature 296.15
_diffrn_measured_fraction_theta_full 0.999
_diffrn_measured_fraction_theta_max 0.999
_diffrn_measurement_device_type 'Bruker D8 QUEST Mo'
_diffrn_measurement_method '\f and \w scans'
_diffrn_radiation_type MoK\a
_diffrn_radiation_wavelength 0.71073
_diffrn_reflns_av_R_equivalents 0.0611
_diffrn_reflns_av_unetI/netI 0.0343
_diffrn_reflns_Laue_measured_fraction_full 0.999
_diffrn_reflns_Laue_measured_fraction_max 0.999
_diffrn_reflns_limit_h_max 8
_diffrn_reflns_limit_h_min -9
_diffrn_reflns_limit_k_max 29
_diffrn_reflns_limit_k_min -29
_diffrn_reflns_limit_l_max 10
_diffrn_reflns_limit_l_min -10
_diffrn_reflns_number 33978
_diffrn_reflns_point_group_measured_fraction_full 0.999
_diffrn_reflns_point_group_measured_fraction_max 0.999
_diffrn_reflns_theta_full 25.007
_diffrn_reflns_theta_max 25.007
_diffrn_reflns_theta_min 2.580
_diffrn_source_current 1.4
_diffrn_source_power 0.07
_diffrn_source_voltage 50.0
_exptl_absorpt_coefficient_mu 0.091
_exptl_absorpt_correction_T_max 0.7456
_exptl_absorpt_correction_T_min 0.5995
_exptl_absorpt_correction_type multi-scan
_exptl_absorpt_process_details
;
SADABS-2016/2 (Bruker,2016/2) was used for absorption correction.
wR2(int) was 0.1370 before and 0.0713 after correction.
The Ratio of minimum to maximum transmission is 0.8041.
The \l/2 correction factor is Not present.
;
_exptl_crystal_colour colourless
_exptl_crystal_colour_primary colourless
_exptl_crystal_density_diffrn 1.355
_exptl_crystal_description block
_exptl_crystal_F_000 744
_exptl_crystal_size_max 0.32
_exptl_crystal_size_mid 0.28
_exptl_crystal_size_min 0.22
_refine_diff_density_max 0.205
_refine_diff_density_min -0.166
_refine_diff_density_rms 0.037
_refine_ls_extinction_coef 0.021(3)
_refine_ls_extinction_expression Fc^*^=kFc[1+0.001xFc^2^\l^3^/sin(2\q)]^-1/4^
_refine_ls_extinction_method 'SHELXL-2018/3 (Sheldrick 2018)'
_refine_ls_goodness_of_fit_ref 1.036
_refine_ls_hydrogen_treatment constr
_refine_ls_matrix_type full
_refine_ls_number_parameters 246
_refine_ls_number_reflns 3075
_refine_ls_number_restraints 1
_refine_ls_restrained_S_all 1.036
_refine_ls_R_factor_all 0.0443
_refine_ls_R_factor_gt 0.0396
_refine_ls_shift/su_max 0.000
_refine_ls_shift/su_mean 0.000
_refine_ls_structure_factor_coef Fsqd
_refine_ls_weighting_details 'w=1/[\s^2^(Fo^2^)+(0.0523P)^2^+0.3965P] where P=(Fo^2^+2Fc^2^)/3'
_refine_ls_weighting_scheme calc
_refine_ls_wR_factor_gt 0.1013
_refine_ls_wR_factor_ref 0.1059
_reflns_Friedel_coverage 0.000
_reflns_number_gt 2721
_reflns_number_total 3075
_reflns_threshold_expression 'I > 2\s(I)'
_cod_data_source_file d5ob01444a2.cif
_cod_data_source_block z20250411a
_cod_depositor_comments 'Adding full bibliography for 7160776--7160777.cif.'
_cod_database_code 7160776
_shelx_shelxl_version_number 2018/3
_shelx_space_group_comment
;
The symmetry employed for this shelxl refinement is uniquely defined
by the following loop, which should always be used as a source of
symmetry information in preference to the above space-group names.
They are only intended as comments.
;
_shelx_estimated_absorpt_t_max 0.980
_shelx_estimated_absorpt_t_min 0.971
_olex2_refinement_description
;
1. Fixed Uiso
 At 1.2 times of:
  All C(H) groups, All C(H,H) groups
 At 1.5 times of:
  All O(H) groups
2. Rigid bond restraints
 C22, C21
 with sigma for 1-2 distances of 0.002 and sigma for 1-3 distances of 0.002
3.a Secondary CH2 refined with riding coordinates:
 C5(H5A,H5B)
3.b Aromatic/amide H refined with riding coordinates:
 C2(H2), C8(H8), C9(H9), C11(H11), C13(H13), C14(H14), C15(H15), C16(H16),
 C17(H17), C19(H19), C20(H20), C21(H21), C22(H22), C23(H23)
3.c Idealised tetrahedral OH refined as rotating group:
 O1(H1)
;
_olex2_submission_special_instructions 'No special instructions were received'

loop_
_space_group_symop_operation_xyz
'x, y, z'
'-x, y+1/2, -z+1/2'
'-x, -y, -z'
'x, -y-1/2, z-1/2'

loop_
_atom_site_label
_atom_site_type_symbol
_atom_site_fract_x
_atom_site_fract_y
_atom_site_fract_z
_atom_site_U_iso_or_equiv
_atom_site_adp_type
_atom_site_occupancy
_atom_site_site_symmetry_order
_atom_site_calc_flag
_atom_site_refinement_flags_posn
_atom_site_refinement_flags_adp
_atom_site_refinement_flags_occupancy
_atom_site_disorder_assembly
_atom_site_disorder_group
F1 F 0.20900(15) 0.31085(4) -0.33754(11) 0.0773(4) Uani 1 1 d . . . . .
O1 O 0.48796(12) 0.49903(4) 0.30458(12) 0.0469(3) Uani 1 1 d . . . . .
H1 H 0.444214 0.514773 0.367996 0.070 Uiso 1 1 calc R U . . .
N1 N 0.58085(13) 0.41041(4) 0.50970(13) 0.0380(3) Uani 1 1 d . . . . .
N2 N 0.51117(13) 0.40654(4) 0.35052(12) 0.0363(3) Uani 1 1 d . . . . .
C1 C 0.52527(16) 0.35680(5) 0.29169(15) 0.0373(3) Uani 1 1 d . . . . .
C2 C 0.61461(17) 0.32748(5) 0.41716(16) 0.0414(3) Uani 1 1 d . . . . .
H2 H 0.647884 0.292087 0.414447 0.050 Uiso 1 1 calc R U . . .
C3 C 0.64529(15) 0.36189(5) 0.55007(15) 0.0379(3) Uani 1 1 d . . . . .
C4 C 0.40902(16) 0.45005(5) 0.26239(15) 0.0378(3) Uani 1 1 d . . . . .
C5 C 0.40974(19) 0.44167(5) 0.08466(16) 0.0451(3) Uani 1 1 d . . . . .
H5A H 0.327055 0.464665 0.020618 0.054 Uiso 1 1 calc R U . . .
H5B H 0.514871 0.453134 0.067469 0.054 Uiso 1 1 calc R U . . .
C6 C 0.37911(17) 0.38534(5) 0.02381(16) 0.0421(3) Uani 1 1 d . . . . .
C7 C 0.44452(17) 0.34355(5) 0.12655(15) 0.0395(3) Uani 1 1 d . . . . .
C8 C 0.42982(19) 0.29114(6) 0.07080(16) 0.0460(4) Uani 1 1 d . . . . .
H8 H 0.474608 0.263382 0.139136 0.055 Uiso 1 1 calc R U . . .
C9 C 0.3492(2) 0.28000(6) -0.08539(17) 0.0521(4) Uani 1 1 d . . . . .
H9 H 0.337152 0.244970 -0.122825 0.063 Uiso 1 1 calc R U . . .
C10 C 0.2874(2) 0.32186(6) -0.18349(17) 0.0538(4) Uani 1 1 d . . . . .
C11 C 0.3004(2) 0.37409(6) -0.13393(17) 0.0516(4) Uani 1 1 d . . . . .
H11 H 0.257420 0.401485 -0.204501 0.062 Uiso 1 1 calc R U . . .
C12 C 0.73513(16) 0.34916(5) 0.71498(16) 0.0406(3) Uani 1 1 d . . . . .
C13 C 0.8332(2) 0.30403(7) 0.74461(19) 0.0569(4) Uani 1 1 d . . . . .
H13 H 0.841837 0.281783 0.659629 0.068 Uiso 1 1 calc R U . . .
C14 C 0.9182(2) 0.29159(7) 0.8983(2) 0.0651(5) Uani 1 1 d . . . . .
H14 H 0.982664 0.260980 0.916123 0.078 Uiso 1 1 calc R U . . .
C15 C 0.9078(2) 0.32409(7) 1.0242(2) 0.0657(5) Uani 1 1 d . . . . .
H15 H 0.968060 0.316377 1.127131 0.079 Uiso 1 1 calc R U . . .
C16 C 0.8078(3) 0.36835(7) 0.9980(2) 0.0679(5) Uani 1 1 d . . . . .
H16 H 0.798217 0.390023 1.083977 0.081 Uiso 1 1 calc R U . . .
C17 C 0.7216(2) 0.38070(6) 0.84486(17) 0.0536(4) Uani 1 1 d . . . . .
H17 H 0.653628 0.410514 0.828594 0.064 Uiso 1 1 calc R U . . .
C18 C 0.23793(16) 0.44839(5) 0.29640(15) 0.0392(3) Uani 1 1 d . . . . .
C19 C 0.18985(18) 0.40975(6) 0.39172(17) 0.0501(4) Uani 1 1 d . . . . .
H19 H 0.262320 0.382779 0.436041 0.060 Uiso 1 1 calc R U . . .
C20 C 0.0340(2) 0.41086(8) 0.4220(2) 0.0648(5) Uani 1 1 d . . . . .
H20 H 0.002596 0.384569 0.485950 0.078 Uiso 1 1 calc R U . . .
C21 C -0.0734(2) 0.45046(9) 0.3580(2) 0.0690(5) Uani 1 1 d . U . . .
H21 H -0.177029 0.451490 0.379754 0.083 Uiso 1 1 calc R U . . .
C22 C -0.0276(2) 0.48848(8) 0.2621(2) 0.0680(5) Uani 1 1 d . U . . .
H22 H -0.100928 0.515252 0.217991 0.082 Uiso 1 1 calc R U . . .
C23 C 0.12657(19) 0.48766(6) 0.2297(2) 0.0555(4) Uani 1 1 d . . . . .
H23 H 0.155662 0.513534 0.163028 0.067 Uiso 1 1 calc R U . . .

loop_
_atom_site_aniso_label
_atom_site_aniso_U_11
_atom_site_aniso_U_22
_atom_site_aniso_U_33
_atom_site_aniso_U_23
_atom_site_aniso_U_13
_atom_site_aniso_U_12
F1 0.1095(9) 0.0724(7) 0.0395(5) -0.0101(4) -0.0056(5) 0.0157(6)
O1 0.0511(6) 0.0331(5) 0.0596(6) -0.0034(4) 0.0191(5) -0.0020(4)
N1 0.0374(6) 0.0383(6) 0.0375(6) -0.0011(4) 0.0067(4) 0.0010(4)
N2 0.0383(6) 0.0338(6) 0.0364(6) 0.0003(4) 0.0076(4) 0.0027(4)
C1 0.0411(7) 0.0331(7) 0.0391(7) 0.0001(5) 0.0118(6) 0.0015(5)
C2 0.0478(8) 0.0329(7) 0.0428(7) 0.0015(5) 0.0087(6) 0.0042(6)
C3 0.0360(7) 0.0370(7) 0.0409(7) 0.0016(5) 0.0089(5) -0.0004(5)
C4 0.0421(7) 0.0296(6) 0.0418(7) 0.0024(5) 0.0096(6) 0.0027(5)
C5 0.0594(9) 0.0367(7) 0.0414(7) 0.0073(6) 0.0158(6) 0.0058(6)
C6 0.0509(8) 0.0407(7) 0.0370(7) 0.0024(6) 0.0150(6) 0.0062(6)
C7 0.0459(7) 0.0375(7) 0.0367(7) 0.0013(5) 0.0129(6) 0.0027(6)
C8 0.0606(9) 0.0376(7) 0.0400(7) 0.0011(6) 0.0119(6) 0.0061(6)
C9 0.0705(10) 0.0422(8) 0.0436(8) -0.0072(6) 0.0130(7) 0.0036(7)
C10 0.0674(10) 0.0578(9) 0.0339(7) -0.0054(6) 0.0068(7) 0.0081(7)
C11 0.0677(10) 0.0494(9) 0.0375(7) 0.0050(6) 0.0114(7) 0.0141(7)
C12 0.0383(7) 0.0409(7) 0.0414(7) 0.0029(6) 0.0065(6) -0.0037(6)
C13 0.0604(10) 0.0568(9) 0.0502(9) 0.0028(7) 0.0055(7) 0.0138(8)
C14 0.0610(10) 0.0658(11) 0.0620(10) 0.0159(8) 0.0003(8) 0.0131(8)
C15 0.0691(11) 0.0716(12) 0.0467(9) 0.0129(8) -0.0077(8) -0.0127(9)
C16 0.0941(14) 0.0617(11) 0.0436(9) -0.0019(8) 0.0066(8) -0.0070(10)
C17 0.0668(10) 0.0469(8) 0.0451(8) 0.0006(6) 0.0086(7) 0.0017(7)
C18 0.0387(7) 0.0397(7) 0.0371(7) -0.0040(5) 0.0040(5) 0.0021(5)
C19 0.0444(8) 0.0587(9) 0.0471(8) 0.0060(7) 0.0099(6) -0.0003(7)
C20 0.0480(9) 0.0924(14) 0.0556(10) 0.0008(9) 0.0150(7) -0.0115(9)
C21 0.0371(8) 0.1061(15) 0.0627(10) -0.0222(9) 0.0090(7) -0.0042(9)
C22 0.0427(9) 0.0754(12) 0.0776(12) -0.0121(9) -0.0041(8) 0.0176(8)
C23 0.0489(9) 0.0514(9) 0.0619(10) 0.0036(7) 0.0033(7) 0.0086(7)

loop_
_atom_type_symbol
_atom_type_description
_atom_type_scat_dispersion_real
_atom_type_scat_dispersion_imag
_atom_type_scat_source
C C 0.0033 0.0016 'International Tables Vol C Tables 4.2.6.8 and 6.1.1.4'
H H 0.0000 0.0000 'International Tables Vol C Tables 4.2.6.8 and 6.1.1.4'
F F 0.0171 0.0103 'International Tables Vol C Tables 4.2.6.8 and 6.1.1.4'
N N 0.0061 0.0033 'International Tables Vol C Tables 4.2.6.8 and 6.1.1.4'
O O 0.0106 0.0060 'International Tables Vol C Tables 4.2.6.8 and 6.1.1.4'

loop_
_geom_angle_atom_site_label_1
_geom_angle_atom_site_label_2
_geom_angle_atom_site_label_3
_geom_angle
_geom_angle_site_symmetry_1
_geom_angle_site_symmetry_3
_geom_angle_publ_flag
C4 O1 H1 109.5 . . ?
C3 N1 N2 104.54(10) . . ?
N1 N2 C4 121.76(10) . . ?
C1 N2 N1 112.48(10) . . ?
C1 N2 C4 125.03(10) . . ?
N2 C1 C2 106.17(11) . . ?
N2 C1 C7 120.39(11) . . ?
C2 C1 C7 133.34(12) . . ?
C1 C2 H2 127.1 . . ?
C1 C2 C3 105.82(11) . . ?
C3 C2 H2 127.1 . . ?
N1 C3 C2 110.92(11) . . ?
N1 C3 C12 122.05(12) . . ?
C2 C3 C12 127.02(12) . . ?
O1 C4 N2 108.97(10) . . ?
O1 C4 C5 105.49(10) . . ?
O1 C4 C18 112.67(10) . . ?
N2 C4 C5 105.77(10) . . ?
N2 C4 C18 110.18(10) . . ?
C18 C4 C5 113.40(11) . . ?
C4 C5 H5A 108.4 . . ?
C4 C5 H5B 108.4 . . ?
H5A C5 H5B 107.4 . . ?
C6 C5 C4 115.57(11) . . ?
C6 C5 H5A 108.4 . . ?
C6 C5 H5B 108.4 . . ?
C7 C6 C5 118.16(12) . . ?
C11 C6 C5 122.14(12) . . ?
C11 C6 C7 119.48(13) . . ?
C6 C7 C1 117.99(12) . . ?
C8 C7 C1 122.09(12) . . ?
C8 C7 C6 119.92(13) . . ?
C7 C8 H8 119.8 . . ?
C9 C8 C7 120.47(13) . . ?
C9 C8 H8 119.8 . . ?
C8 C9 H9 120.9 . . ?
C10 C9 C8 118.21(14) . . ?
C10 C9 H9 120.9 . . ?
F1 C10 C9 118.14(14) . . ?
F1 C10 C11 118.65(14) . . ?
C9 C10 C11 123.21(14) . . ?
C6 C11 H11 120.7 . . ?
C10 C11 C6 118.70(13) . . ?
C10 C11 H11 120.7 . . ?
C13 C12 C3 120.35(13) . . ?
C17 C12 C3 121.64(13) . . ?
C17 C12 C13 117.99(13) . . ?
C12 C13 H13 119.5 . . ?
C14 C13 C12 121.05(15) . . ?
C14 C13 H13 119.5 . . ?
C13 C14 H14 119.9 . . ?
C15 C14 C13 120.20(16) . . ?
C15 C14 H14 119.9 . . ?
C14 C15 H15 120.2 . . ?
C14 C15 C16 119.64(15) . . ?
C16 C15 H15 120.2 . . ?
C15 C16 H16 119.8 . . ?
C15 C16 C17 120.32(16) . . ?
C17 C16 H16 119.8 . . ?
C12 C17 H17 119.6 . . ?
C16 C17 C12 120.74(16) . . ?
C16 C17 H17 119.6 . . ?
C19 C18 C4 122.86(12) . . ?
C19 C18 C23 118.56(14) . . ?
C23 C18 C4 118.58(12) . . ?
C18 C19 H19 119.7 . . ?
C18 C19 C20 120.51(15) . . ?
C20 C19 H19 119.7 . . ?
C19 C20 H20 119.9 . . ?
C21 C20 C19 120.27(17) . . ?
C21 C20 H20 119.9 . . ?
C20 C21 H21 120.2 . . ?
C22 C21 C20 119.64(16) . . ?
C22 C21 H21 120.2 . . ?
C21 C22 H22 119.6 . . ?
C21 C22 C23 120.79(16) . . ?
C23 C22 H22 119.6 . . ?
C18 C23 H23 119.9 . . ?
C22 C23 C18 120.22(16) . . ?
C22 C23 H23 119.9 . . ?

loop_
_geom_bond_atom_site_label_1
_geom_bond_atom_site_label_2
_geom_bond_distance
_geom_bond_site_symmetry_2
_geom_bond_publ_flag
F1 C10 1.3602(17) . ?
O1 H1 0.8200 . ?
O1 C4 1.4007(16) . ?
N1 N2 1.3569(15) . ?
N1 C3 1.3414(17) . ?
N2 C1 1.3564(16) . ?
N2 C4 1.4816(16) . ?
C1 C2 1.3735(18) . ?
C1 C7 1.4587(18) . ?
C2 H2 0.9300 . ?
C2 C3 1.4011(19) . ?
C3 C12 1.4749(18) . ?
C4 C5 1.5331(18) . ?
C4 C18 1.5286(19) . ?
C5 H5A 0.9700 . ?
C5 H5B 0.9700 . ?
C5 C6 1.5033(19) . ?
C6 C7 1.3951(19) . ?
C6 C11 1.389(2) . ?
C7 C8 1.390(2) . ?
C8 H8 0.9300 . ?
C8 C9 1.381(2) . ?
C9 H9 0.9300 . ?
C9 C10 1.368(2) . ?
C10 C11 1.370(2) . ?
C11 H11 0.9300 . ?
C12 C13 1.386(2) . ?
C12 C17 1.386(2) . ?
C13 H13 0.9300 . ?
C13 C14 1.381(2) . ?
C14 H14 0.9300 . ?
C14 C15 1.366(3) . ?
C15 H15 0.9300 . ?
C15 C16 1.377(3) . ?
C16 H16 0.9300 . ?
C16 C17 1.380(2) . ?
C17 H17 0.9300 . ?
C18 C19 1.381(2) . ?
C18 C23 1.387(2) . ?
C19 H19 0.9300 . ?
C19 C20 1.390(2) . ?
C20 H20 0.9300 . ?
C20 C21 1.368(3) . ?
C21 H21 0.9300 . ?
C21 C22 1.365(3) . ?
C22 H22 0.9300 . ?
C22 C23 1.383(2) . ?
C23 H23 0.9300 . ?

loop_
_geom_torsion_atom_site_label_1
_geom_torsion_atom_site_label_2
_geom_torsion_atom_site_label_3
_geom_torsion_atom_site_label_4
_geom_torsion
_geom_torsion_site_symmetry_1
_geom_torsion_site_symmetry_2
_geom_torsion_site_symmetry_3
_geom_torsion_site_symmetry_4
_geom_torsion_publ_flag
F1 C10 C11 C6 179.38(14) . . . . ?
O1 C4 C5 C6 162.10(12) . . . . ?
O1 C4 C18 C19 -124.16(14) . . . . ?
O1 C4 C18 C23 55.27(16) . . . . ?
N1 N2 C1 C2 -2.64(14) . . . . ?
N1 N2 C1 C7 174.21(11) . . . . ?
N1 N2 C4 O1 45.50(15) . . . . ?
N1 N2 C4 C5 158.49(11) . . . . ?
N1 N2 C4 C18 -78.60(13) . . . . ?
N1 C3 C12 C13 -164.18(14) . . . . ?
N1 C3 C12 C17 17.5(2) . . . . ?
N2 N1 C3 C2 -0.67(14) . . . . ?
N2 N1 C3 C12 179.35(11) . . . . ?
N2 C1 C2 C3 2.05(14) . . . . ?
N2 C1 C7 C6 11.57(19) . . . . ?
N2 C1 C7 C8 -167.66(13) . . . . ?
N2 C4 C5 C6 46.71(15) . . . . ?
N2 C4 C18 C19 -2.24(18) . . . . ?
N2 C4 C18 C23 177.19(12) . . . . ?
C1 N2 C4 O1 -145.06(12) . . . . ?
C1 N2 C4 C5 -32.07(16) . . . . ?
C1 N2 C4 C18 90.85(14) . . . . ?
C1 C2 C3 N1 -0.88(15) . . . . ?
C1 C2 C3 C12 179.10(12) . . . . ?
C1 C7 C8 C9 178.48(13) . . . . ?
C2 C1 C7 C6 -172.59(14) . . . . ?
C2 C1 C7 C8 8.2(2) . . . . ?
C2 C3 C12 C13 15.8(2) . . . . ?
C2 C3 C12 C17 -162.50(15) . . . . ?
C3 N1 N2 C1 2.07(14) . . . . ?
C3 N1 N2 C4 172.72(11) . . . . ?
C3 C12 C13 C14 179.94(15) . . . . ?
C3 C12 C17 C16 -179.44(14) . . . . ?
C4 N2 C1 C2 -172.94(11) . . . . ?
C4 N2 C1 C7 3.91(19) . . . . ?
C4 C5 C6 C7 -37.01(18) . . . . ?
C4 C5 C6 C11 148.44(14) . . . . ?
C4 C18 C19 C20 178.41(13) . . . . ?
C4 C18 C23 C22 -177.88(14) . . . . ?
C5 C4 C18 C19 116.09(14) . . . . ?
C5 C4 C18 C23 -64.48(16) . . . . ?
C5 C6 C7 C1 5.73(19) . . . . ?
C5 C6 C7 C8 -175.02(13) . . . . ?
C5 C6 C11 C10 175.37(14) . . . . ?
C6 C7 C8 C9 -0.7(2) . . . . ?
C7 C1 C2 C3 -174.21(14) . . . . ?
C7 C6 C11 C10 0.9(2) . . . . ?
C7 C8 C9 C10 1.2(2) . . . . ?
C8 C9 C10 F1 179.57(14) . . . . ?
C8 C9 C10 C11 -0.6(3) . . . . ?
C9 C10 C11 C6 -0.4(3) . . . . ?
C11 C6 C7 C1 -179.57(13) . . . . ?
C11 C6 C7 C8 -0.3(2) . . . . ?
C12 C13 C14 C15 -0.5(3) . . . . ?
C13 C12 C17 C16 2.2(2) . . . . ?
C13 C14 C15 C16 2.2(3) . . . . ?
C14 C15 C16 C17 -1.7(3) . . . . ?
C15 C16 C17 C12 -0.5(3) . . . . ?
C17 C12 C13 C14 -1.6(2) . . . . ?
C18 C4 C5 C6 -74.13(15) . . . . ?
C18 C19 C20 C21 -0.3(2) . . . . ?
C19 C18 C23 C22 1.6(2) . . . . ?
C19 C20 C21 C22 1.0(3) . . . . ?
C20 C21 C22 C23 -0.5(3) . . . . ?
C21 C22 C23 C18 -0.8(3) . . . . ?
C23 C18 C19 C20 -1.0(2) . . . . ?
